data_4334159
loop_
_publ_author_name
'Amaia Iturrospe'
'Be\~nat Artetxe'
'Santiago Reinoso'
'Leire San Felices'
'Pablo Vitoria'
'Luis Lezama'
'Juan M. Guti\'errez-Zorrilla'

_publ_section_title
;
 Copper(II) Complexes of Tetradentate Pyridyl Ligands Supported on Keggin
 Polyoxometalates: Single-Crystal to Single-Crystal Transformations
 Promoted by Reversible Dehydration Processes
;
_journal_name_full 'Inorganic Chemistry'
_journal_page_first 3084
_journal_page_last 3093
_journal_paper_doi 10.1021/ic302499f
_journal_volume 52
_journal_year 2013
_chemical_compound_source 'synthesis as described'
_chemical_formula_moiety 'C32 H40 Cu2 N8 O40 Si1 W12'
_chemical_formula_sum 'C32 H40 Cu2 N8 O40 Si W12'
_chemical_formula_weight 3538.09
_chemical_name_systematic
;
 ?
;
_space_group_IT_number 61
_symmetry_cell_setting orthorhombic
_symmetry_Int_Tables_number 61
_symmetry_space_group_name_Hall '-P 2ac 2ab'
_symmetry_space_group_name_H-M 'P b c a'
_atom_sites_solution_hydrogens geom
_atom_sites_solution_primary direct
_atom_sites_solution_secondary difmap
_audit_creation_date 2012-11-10T09:41:55-00:00
_audit_creation_method 'WinGX routine CIF_UPDATE'
_cell_angle_alpha 90
_cell_angle_beta 90
_cell_angle_gamma 90
_cell_formula_units_Z 8
_cell_length_a 19.2671(3)
_cell_length_b 23.9764(4)
_cell_length_c 26.6345(5)
_cell_measurement_reflns_used 22344
_cell_measurement_temperature 423(2)
_cell_measurement_theta_max 28.2808
_cell_measurement_theta_min 1.525
_cell_measurement_wavelength 0.71073
_cell_volume 12304.0(4)
_computing_cell_refinement 'CrysAlis Pro (Oxford Diffraction Ltd., 2011)'
_computing_data_collection 'CrysAlis Pro (Oxford Diffraction Ltd., 2011)'
_computing_data_reduction 'CrysAlis Pro (Oxford Diffraction Ltd., 2011)'
_computing_molecular_graphics 'Diamond v.3.2f (Crystal Impact GbR, 2008)'
_computing_publication_material 'WinGX publication routines (Farrugia, 1999)'
_computing_structure_refinement 'SHELXL-97 (Sheldrick, 2008)'
_computing_structure_solution 'OLEX2 (Dolomanov et al, 2010)'
_diffrn_ambient_temperature 423(2)
_diffrn_detector 'CCD plate'
_diffrn_detector_area_resol_mean 16.2439
_diffrn_detector_type Eos
_diffrn_measured_fraction_theta_full 0.996
_diffrn_measured_fraction_theta_max 0.996
_diffrn_measurement_details
;
  1 omega   -9.00   21.00   1.0000   60.0000
omega____ theta____ kappa____ phi______ frames
    -      -26.1517  -99.0000   90.0000 30

  2 omega  -91.00    5.00   1.0000   60.0000
omega____ theta____ kappa____ phi______ frames
    -      -26.1517  -57.0000  150.0000 96

  3 omega    6.00   36.00   1.0000   60.0000
omega____ theta____ kappa____ phi______ frames
    -       26.6986  -23.0000  -29.0000 30

  4 omega  -18.00   15.00   1.0000   60.0000
omega____ theta____ kappa____ phi______ frames
    -      -26.1517  -99.0000   30.0000 33

  5 omega -114.00  -38.00   1.0000   60.0000
omega____ theta____ kappa____ phi______ frames
    -      -26.1517 -178.0000  150.0000 76

  6 omega  -19.00   21.00   1.0000   60.0000
omega____ theta____ kappa____ phi______ frames
    -      -26.1517  -99.0000  -30.0000 40

  7 omega   62.00   93.00   1.0000   60.0000
omega____ theta____ kappa____ phi______ frames
    -       26.6986  178.0000 -150.0000 31

  8 omega  -31.00   27.00   1.0000   60.0000
omega____ theta____ kappa____ phi______ frames
    -       26.6986  -57.0000  -60.0000 58

  9 omega   36.00  108.00   1.0000   60.0000
omega____ theta____ kappa____ phi______ frames
    -       26.6986   19.0000  120.0000 72

;
_diffrn_measurement_device '\k-geometry diffractometer'
_diffrn_measurement_device_type 'Agilent SuperNova'
_diffrn_measurement_method '\w scans'
_diffrn_orient_matrix_UB_11 0.0067089
_diffrn_orient_matrix_UB_12 -0.0176122
_diffrn_orient_matrix_UB_13 0.0208179
_diffrn_orient_matrix_UB_21 0.0086509
_diffrn_orient_matrix_UB_22 -0.0220421
_diffrn_orient_matrix_UB_23 -0.0166258
_diffrn_orient_matrix_UB_31 0.0350972
_diffrn_orient_matrix_UB_32 0.0087678
_diffrn_orient_matrix_UB_33 0.0001022
_diffrn_radiation_monochromator 'Multilayer optics'
_diffrn_radiation_source 'Nova (Cu) x-ray micro-source'
_diffrn_radiation_type MoK\a
_diffrn_radiation_wavelength 0.71073
_diffrn_reflns_av_R_equivalents 0.0457
_diffrn_reflns_av_unetI/netI 0.0301
_diffrn_reflns_limit_h_max 22
_diffrn_reflns_limit_h_min -24
_diffrn_reflns_limit_k_max 30
_diffrn_reflns_limit_k_min -30
_diffrn_reflns_limit_l_max 34
_diffrn_reflns_limit_l_min -28
_diffrn_reflns_number 84001
_diffrn_reflns_theta_full 27
_diffrn_reflns_theta_max 27
_diffrn_reflns_theta_min 1.53
_diffrn_source_current 0.8
_diffrn_source_power 0.04
_diffrn_source_voltage 50
_exptl_absorpt_coefficient_mu 23.129
_exptl_absorpt_correction_T_max 0.509
_exptl_absorpt_correction_T_min 0.046
_exptl_absorpt_correction_type analytical
_exptl_absorpt_process_details
;
        CrysAlisPro, Agilent Technologies,
        Version 1.171.35.21 (release 20-01-2012 CrysAlis171 .NET)
        (compiled Jan 23 2012,18:06:46)
Analytical numeric absorption correction using a multifaceted crystal
                        model based on expressions derived by R.C. Clark & J.S.
        (Clark, R. C. & Reid, J. S. (1995). Acta Cryst. A51, 887-897)
;
_exptl_crystal_colour blue
_exptl_crystal_density_diffrn 3.82
_exptl_crystal_description prism
_exptl_crystal_F_000 12544
_exptl_crystal_size_max 0.2692
_exptl_crystal_size_mid 0.081
_exptl_crystal_size_min 0.0296
_refine_diff_density_max 3.036
_refine_diff_density_min -2.945
_refine_diff_density_rms 0.337
_refine_ls_extinction_method none
_refine_ls_goodness_of_fit_ref 1.31
_refine_ls_hydrogen_treatment constr
_refine_ls_matrix_type full
_refine_ls_number_parameters 573
_refine_ls_number_reflns 13367
_refine_ls_number_restraints 0
_refine_ls_restrained_S_all 1.31
_refine_ls_R_factor_all 0.0804
_refine_ls_R_factor_gt 0.0678
_refine_ls_shift/su_max 0.002
_refine_ls_shift/su_mean 0
_refine_ls_structure_factor_coef Fsqd
_refine_ls_weighting_details 'calc w=1/[\s^2^(Fo^2^)+(0.0000P)^2^+754.8865P] where P=(Fo^2^+2Fc^2^)/3'
_refine_ls_weighting_scheme calc
_refine_ls_wR_factor_gt 0.1285
_refine_ls_wR_factor_ref 0.1334
_reflns_number_gt 11442
_reflns_number_total 13367
_reflns_threshold_expression >2sigma(I)
_cod_data_source_file ic302499f_si_002_3.cif
_cod_data_source_block 1a
_cod_database_code 4334159

loop_
_symmetry_equiv_pos_as_xyz
'x, y, z'
'-x+1/2, -y, z+1/2'
'x+1/2, -y+1/2, -z'
'-x, y+1/2, -z+1/2'
'-x, -y, -z'
'x-1/2, y, -z-1/2'
'-x-1/2, y-1/2, z'
'x, -y-1/2, z-1/2'

loop_
_atom_site_label
_atom_site_type_symbol
_atom_site_fract_x
_atom_site_fract_y
_atom_site_fract_z
_atom_site_U_iso_or_equiv
_atom_site_adp_type
_atom_site_occupancy
_atom_site_symmetry_multiplicity
_atom_site_calc_flag
_atom_site_refinement_flags
C1A C 0.1592(18) 0.6598(15) 0.4908(14) 0.088(10) Uiso 1 1 d .
H1A H 0.1663 0.6375 0.5188 0.106 Uiso 1 1 calc R
C1B C 0.4703(14) 0.4431(12) 0.2939(10) 0.063(7) Uiso 1 1 d .
H1B H 0.5051 0.47 0.2939 0.076 Uiso 1 1 calc R
C2A C 0.092(2) 0.6836(17) 0.4845(15) 0.106(12) Uiso 1 1 d .
H2A H 0.053 0.6753 0.5038 0.127 Uiso 1 1 calc R
C2B C 0.4222(17) 0.4438(14) 0.3313(13) 0.082(9) Uiso 1 1 d .
H2B H 0.4224 0.4719 0.3553 0.099 Uiso 1 1 calc R
C3A C 0.094(2) 0.7186(17) 0.4473(16) 0.111(13) Uiso 1 1 d .
H3A H 0.0544 0.7408 0.4448 0.133 Uiso 1 1 calc R
C3B C 0.3724(19) 0.4016(15) 0.3329(14) 0.090(10) Uiso 1 1 d .
H3B H 0.34 0.4003 0.3588 0.109 Uiso 1 1 calc R
C4A C 0.1373(14) 0.7283(12) 0.4150(11) 0.065(7) Uiso 1 1 d .
H4A H 0.1294 0.753 0.3887 0.077 Uiso 1 1 calc R
C4B C 0.372(2) 0.3615(17) 0.2950(15) 0.104(12) Uiso 1 1 d .
H4B H 0.339 0.3334 0.2954 0.125 Uiso 1 1 calc R
C5A C 0.2038(18) 0.6975(15) 0.4212(13) 0.086(10) Uiso 1 1 d .
C5B C 0.4207(14) 0.3631(11) 0.2571(10) 0.060(7) Uiso 1 1 d .
C6A C 0.2598(16) 0.7004(13) 0.3909(12) 0.076(8) Uiso 1 1 d .
H6A H 0.2674 0.7314 0.3707 0.091 Uiso 1 1 calc R
C6B C 0.4279(14) 0.3218(12) 0.2157(11) 0.068(7) Uiso 1 1 d .
H6BA H 0.4118 0.2855 0.2268 0.081 Uiso 1 1 calc R
H6BB H 0.4 0.3332 0.1872 0.081 Uiso 1 1 calc R
C7A C 0.375(2) 0.660(2) 0.3814(17) 0.126(15) Uiso 1 1 d .
H7A H 0.3913 0.6913 0.3642 0.152 Uiso 1 1 calc R
C7B C 0.5119(16) 0.3012(14) 0.1472(12) 0.080(9) Uiso 1 1 d .
H7BA H 0.5073 0.261 0.145 0.096 Uiso 1 1 calc R
H7BB H 0.4752 0.3176 0.127 0.096 Uiso 1 1 calc R
C8A C 0.4191(17) 0.6205(14) 0.3968(13) 0.082(9) Uiso 1 1 d .
H8A H 0.453 0.6035 0.3773 0.098 Uiso 1 1 calc R
C8B C 0.577(2) 0.3168(19) 0.1264(18) 0.129(16) Uiso 1 1 d .
H8BA H 0.6129 0.292 0.1385 0.155 Uiso 1 1 calc R
H8BB H 0.5751 0.314 0.0901 0.155 Uiso 1 1 calc R
C9A C 0.4393(16) 0.6332(12) 0.4859(11) 0.070(8) Uiso 1 1 d .
H9A H 0.483 0.6467 0.4772 0.084 Uiso 1 1 calc R
C9B C 0.5800(14) 0.4152(11) 0.1024(10) 0.061(7) Uiso 1 1 d .
H9BA H 0.5359 0.4078 0.0861 0.074 Uiso 1 1 calc R
H9BB H 0.6161 0.4129 0.0771 0.074 Uiso 1 1 calc R
C10A C 0.4110(19) 0.6415(16) 0.5365(15) 0.094(11) Uiso 1 1 d .
C10B C 0.5789(13) 0.4731(11) 0.1235(10) 0.058(6) Uiso 1 1 d .
C11A C 0.435(3) 0.6424(18) 0.5842(18) 0.125(15) Uiso 1 1 d .
H11A H 0.4834 0.6431 0.5874 0.15 Uiso 1 1 calc R
C11B C 0.5960(13) 0.5200(11) 0.0982(10) 0.060(7) Uiso 1 1 d .
H11B H 0.6118 0.5181 0.0653 0.072 Uiso 1 1 calc R
C12A C 0.4040(17) 0.6425(13) 0.6227(13) 0.078(9) Uiso 1 1 d .
H12A H 0.4308 0.6455 0.6516 0.094 Uiso 1 1 calc R
C12B C 0.5898(12) 0.5709(11) 0.1220(9) 0.053(6) Uiso 1 1 d .
H12B H 0.6004 0.6037 0.105 0.063 Uiso 1 1 calc R
C13A C 0.3250(16) 0.6383(13) 0.6313(13) 0.079(9) Uiso 1 1 d .
H13A H 0.3017 0.6366 0.6618 0.095 Uiso 1 1 calc R
C13B C 0.5680(11) 0.5722(10) 0.1709(8) 0.045(5) Uiso 1 1 d .
H13B H 0.5645 0.606 0.1878 0.054 Uiso 1 1 calc R
C14A C 0.2951(15) 0.6376(11) 0.5815(10) 0.064(7) Uiso 1 1 d .
H14A H 0.2472 0.6368 0.5778 0.077 Uiso 1 1 calc R
C14B C 0.5514(12) 0.5238(9) 0.1945(9) 0.047(5) Uiso 1 1 d .
H14B H 0.5348 0.5254 0.2272 0.056 Uiso 1 1 calc R
C15A C 0.277(2) 0.602(2) 0.3664(18) 0.146(18) Uiso 1 1 d .
H15A H 0.3032 0.5701 0.3778 0.219 Uiso 1 1 calc R
H15B H 0.2809 0.6046 0.3305 0.219 Uiso 1 1 calc R
H15C H 0.2293 0.5973 0.3756 0.219 Uiso 1 1 calc R
C15B C 0.5404(16) 0.2855(13) 0.2374(12) 0.078(9) Uiso 1 1 d .
H15D H 0.5891 0.2926 0.2333 0.117 Uiso 1 1 calc R
H15E H 0.5313 0.2467 0.2319 0.117 Uiso 1 1 calc R
H15F H 0.5266 0.2956 0.2708 0.117 Uiso 1 1 calc R
C16A C 0.420(2) 0.5473(16) 0.4687(15) 0.109(13) Uiso 1 1 d .
H16A H 0.4468 0.5467 0.4991 0.163 Uiso 1 1 calc R
H16B H 0.4461 0.5304 0.4421 0.163 Uiso 1 1 calc R
H16C H 0.3776 0.527 0.4737 0.163 Uiso 1 1 calc R
C16B C 0.6689(17) 0.3762(15) 0.1541(13) 0.091(10) Uiso 1 1 d .
H16D H 0.6821 0.4147 0.1565 0.136 Uiso 1 1 calc R
H16E H 0.6961 0.3582 0.1286 0.136 Uiso 1 1 calc R
H16F H 0.6767 0.3581 0.1858 0.136 Uiso 1 1 calc R
Cu1A Cu 0.30854(18) 0.63278(13) 0.46850(12) 0.0589(8) Uani 1 1 d .
Cu1B Cu 0.53149(16) 0.39884(12) 0.19756(10) 0.0469(6) Uani 1 1 d .
N1A N 0.2125(12) 0.6669(10) 0.4599(9) 0.066(6) Uiso 1 1 d .
N1B N 0.4696(10) 0.4046(8) 0.2566(7) 0.050(5) Uiso 1 1 d .
N2A N 0.3064(15) 0.6553(12) 0.3908(11) 0.088(8) Uiso 1 1 d .
N2B N 0.5014(10) 0.3186(8) 0.2012(8) 0.051(5) Uiso 1 1 d .
N3A N 0.4030(17) 0.6077(14) 0.4549(13) 0.110(10) Uiso 1 1 d .
N3B N 0.5924(13) 0.3722(11) 0.1405(9) 0.074(7) Uiso 1 1 d .
N4A N 0.3350(10) 0.6381(8) 0.5413(7) 0.046(4) Uiso 1 1 d .
N4B N 0.5582(9) 0.4738(7) 0.1725(7) 0.042(4) Uiso 1 1 d .
O1A O 0.0903(9) 0.5736(8) 0.6496(7) 0.063(5) Uiso 1 1 d .
O2A O 0.2430(8) 0.5476(6) 0.4837(6) 0.048(4) Uiso 1 1 d .
O3A O 0.0112(8) 0.4285(7) 0.5117(6) 0.054(4) Uiso 1 1 d .
O4A O 0.3074(10) 0.5346(8) 0.7555(7) 0.071(5) Uiso 1 1 d .
O5A O 0.4534(10) 0.5075(8) 0.5893(7) 0.072(5) Uiso 1 1 d .
O6A O 0.3810(10) 0.3704(8) 0.4562(8) 0.074(5) Uiso 1 1 d .
O7A O 0.1499(8) 0.2518(7) 0.4818(6) 0.050(4) Uiso 1 1 d .
O8A O 0.0089(10) 0.2724(8) 0.6424(7) 0.070(5) Uiso 1 1 d .
O9A O 0.0849(9) 0.4223(7) 0.7796(7) 0.060(4) Uiso 1 1 d .
O10A O 0.4517(9) 0.3463(8) 0.7254(7) 0.065(5) Uiso 1 1 d .
O11A O 0.3703(9) 0.2083(7) 0.5929(6) 0.057(4) Uiso 1 1 d .
O12A O 0.2328(11) 0.2353(8) 0.7541(8) 0.080(6) Uiso 1 1 d .
O13A O 0.1804(12) 0.5448(10) 0.5762(8) 0.037(5) Uiso 0.666(12) 1 d P
O13B O 0.199(2) 0.525(2) 0.5849(18) 0.042(11) Uiso 0.334(12) 1 d P
O14A O 0.1398(11) 0.4702(9) 0.5050(8) 0.033(5) Uiso 0.666(12) 1 d P
O14B O 0.158(2) 0.4523(17) 0.5198(16) 0.032(9) Uiso 0.334(12) 1 d P
O15A O 0.0661(11) 0.4846(9) 0.5900(8) 0.032(5) Uiso 0.666(12) 1 d P
O15B O 0.090(2) 0.4684(17) 0.6002(15) 0.029(9) Uiso 0.334(12) 1 d P
O16A O 0.2196(11) 0.5200(10) 0.6690(9) 0.039(5) Uiso 0.666(12) 1 d P
O16B O 0.213(2) 0.542(2) 0.6840(18) 0.043(11) Uiso 0.334(12) 1 d P
O17A O 0.3089(11) 0.5054(9) 0.5694(8) 0.032(5) Uiso 0.666(12) 1 d P
O17B O 0.331(3) 0.519(2) 0.554(2) 0.055(14) Uiso 0.334(12) 1 d P
O18A O 0.2711(11) 0.4338(9) 0.5000(8) 0.034(5) Uiso 0.666(12) 1 d P
O18B O 0.290(3) 0.447(2) 0.487(2) 0.050(13) Uiso 0.334(12) 1 d P
O19A O 0.1345(12) 0.3618(9) 0.5158(8) 0.038(5) Uiso 0.666(12) 1 d P
O19B O 0.105(2) 0.3521(17) 0.5081(16) 0.032(9) Uiso 0.334(12) 1 d P
O20A O 0.0613(11) 0.3715(9) 0.5972(8) 0.033(5) Uiso 0.666(12) 1 d P
O20B O 0.031(2) 0.3641(16) 0.5894(15) 0.029(9) Uiso 0.334(12) 1 d P
O21A O 0.1094(10) 0.4597(9) 0.6821(8) 0.033(5) Uiso 0.666(12) 1 d P
O21B O 0.0978(19) 0.4866(17) 0.6984(15) 0.030(9) Uiso 0.334(12) 1 d P
O22A O 0.3435(16) 0.5055(12) 0.6564(11) 0.058(8) Uiso 0.666(12) 1 d P
O22B O 0.363(2) 0.5148(16) 0.6670(15) 0.022(8) Uiso 0.334(12) 1 d P
O23A O 0.3806(12) 0.4144(9) 0.5557(9) 0.038(5) Uiso 0.666(12) 1 d P
O23B O 0.404(3) 0.426(2) 0.5396(19) 0.045(12) Uiso 0.334(12) 1 d P
O24A O 0.2589(11) 0.3254(9) 0.4806(8) 0.037(5) Uiso 0.666(12) 1 d P
O24B O 0.243(2) 0.3409(19) 0.5021(17) 0.041(10) Uiso 0.334(12) 1 d P
O25A O 0.1329(11) 0.2832(8) 0.5820(7) 0.028(4) Uiso 0.666(12) 1 d P
O25B O 0.102(2) 0.2728(19) 0.5757(17) 0.041(11) Uiso 0.334(12) 1 d P
O26A O 0.0637(12) 0.3537(10) 0.6968(9) 0.041(5) Uiso 0.666(12) 1 d P
O26B O 0.080(2) 0.3738(18) 0.6829(16) 0.032(9) Uiso 0.334(12) 1 d P
O27A O 0.2200(11) 0.4393(9) 0.7345(9) 0.042(5) Uiso 0.666(12) 1 d P
O27B O 0.208(2) 0.4620(17) 0.7557(16) 0.033(9) Uiso 0.334(12) 1 d P
O28A O 0.3561(13) 0.4303(10) 0.7304(9) 0.038(5) Uiso 0.666(12) 1 d P
O28B O 0.328(3) 0.423(2) 0.724(2) 0.057(15) Uiso 0.334(12) 1 d P
O29A O 0.4329(13) 0.4195(10) 0.6486(9) 0.044(6) Uiso 0.666(12) 1 d P
O29B O 0.403(3) 0.410(2) 0.6401(19) 0.048(12) Uiso 0.334(12) 1 d P
O30A O 0.3708(12) 0.3053(10) 0.5366(9) 0.045(6) Uiso 0.666(12) 1 d P
O30B O 0.351(2) 0.3194(17) 0.5565(16) 0.033(9) Uiso 0.334(12) 1 d P
O31A O 0.2537(10) 0.2455(9) 0.5496(8) 0.034(5) Uiso 0.666(12) 1 d P
O31B O 0.241(2) 0.2652(18) 0.5725(17) 0.040(10) Uiso 0.334(12) 1 d P
O32A O 0.1376(11) 0.2625(9) 0.6831(8) 0.035(5) Uiso 0.666(12) 1 d P
O32B O 0.153(2) 0.2817(19) 0.6713(17) 0.037(10) Uiso 0.334(12) 1 d P
O33A O 0.1752(12) 0.3359(9) 0.7522(9) 0.039(5) Uiso 0.666(12) 1 d P
O33B O 0.195(3) 0.354(2) 0.7393(19) 0.048(12) Uiso 0.334(12) 1 d P
O34A O 0.3079(13) 0.3279(10) 0.7179(10) 0.046(6) Uiso 0.666(12) 1 d P
O34B O 0.321(3) 0.315(2) 0.738(2) 0.054(14) Uiso 0.334(12) 1 d P
O35A O 0.3806(12) 0.3164(10) 0.6345(9) 0.045(6) Uiso 0.666(12) 1 d P
O35B O 0.389(2) 0.296(2) 0.6538(19) 0.045(11) Uiso 0.334(12) 1 d P
O36A O 0.2658(10) 0.2585(9) 0.6487(8) 0.033(5) Uiso 0.666(12) 1 d P
O36B O 0.278(3) 0.240(2) 0.6644(19) 0.047(12) Uiso 0.334(12) 1 d P
O37A O 0.1865(9) 0.4396(7) 0.5903(7) 0.026(4) Uiso 0.666(12) 1 d P
O37B O 0.205(2) 0.4401(18) 0.6617(17) 0.044(11) Uiso 0.334(12) 1 d P
O38A O 0.2591(10) 0.3478(8) 0.5743(7) 0.033(5) Uiso 0.666(12) 1 d P
O38B O 0.1638(18) 0.3631(15) 0.5925(13) 0.027(8) Uiso 0.334(12) 1 d P
O39A O 0.2999(9) 0.4203(7) 0.6456(7) 0.025(4) Uiso 0.666(12) 1 d P
O39B O 0.2753(17) 0.3443(14) 0.6487(12) 0.022(7) Uiso 0.334(12) 1 d P
O40A O 0.1866(9) 0.3574(8) 0.6582(7) 0.029(4) Uiso 0.666(12) 1 d P
O40B O 0.2764(19) 0.4260(15) 0.5785(14) 0.030(9) Uiso 0.334(12) 1 d P
Si14 Si 0.2319(2) 0.39174(17) 0.61849(16) 0.0165(8) Uani 1 1 d .
W1 W 0.13705(4) 0.51647(3) 0.63569(3) 0.03580(19) Uani 1 1 d .
W2 W 0.23250(5) 0.49675(3) 0.52709(3) 0.03777(19) Uani 1 1 d .
W3 W 0.08174(4) 0.42073(3) 0.54681(3) 0.03157(17) Uani 1 1 d .
W4 W 0.28682(5) 0.48734(4) 0.71149(3) 0.0434(2) Uani 1 1 d .
W5 W 0.38346(4) 0.47091(4) 0.60292(4) 0.0399(2) Uani 1 1 d .
W6 W 0.33212(4) 0.37213(4) 0.50818(3) 0.0390(2) Uani 1 1 d .
W7 W 0.18055(5) 0.29637(3) 0.52455(3) 0.0410(2) Uani 1 1 d .
W8 W 0.08178(4) 0.31057(4) 0.63805(3) 0.0388(2) Uani 1 1 d .
W9 W 0.13151(5) 0.40692(5) 0.72784(3) 0.0491(2) Uani 1 1 d .
W10 W 0.38163(4) 0.36549(4) 0.69128(4) 0.0434(2) Uani 1 1 d .
W11 W 0.32498(5) 0.26797(4) 0.59779(4) 0.0478(2) Uani 1 1 d .
W12 W 0.22713(5) 0.28577(4) 0.71159(3) 0.0400(2) Uani 1 1 d .

loop_
_atom_site_aniso_label
_atom_site_aniso_U_11
_atom_site_aniso_U_22
_atom_site_aniso_U_33
_atom_site_aniso_U_23
_atom_site_aniso_U_13
_atom_site_aniso_U_12
Cu1A 0.079(2) 0.0498(17) 0.0483(17) 0.0065(14) 0.0300(16) 0.0168(16)
Cu1B 0.0591(17) 0.0421(15) 0.0396(15) -0.0051(12) 0.0015(13) 0.0010(13)
Si14 0.019(2) 0.0144(19) 0.0158(19) -0.0015(16) -0.0021(16) 0.0012(16)
W1 0.0327(4) 0.0305(4) 0.0442(5) -0.0006(4) 0.0060(3) 0.0082(3)
W2 0.0522(5) 0.0281(4) 0.0330(4) 0.0042(3) 0.0047(4) -0.0040(4)
W3 0.0281(4) 0.0384(4) 0.0282(4) 0.0013(3) -0.0041(3) 0.0027(3)
W4 0.0461(5) 0.0444(5) 0.0397(5) -0.0142(4) -0.0115(4) -0.0035(4)
W5 0.0266(4) 0.0345(4) 0.0584(6) -0.0064(4) 0.0022(4) -0.0049(3)
W6 0.0359(4) 0.0432(5) 0.0379(4) -0.0056(4) 0.0101(4) 0.0018(4)
W7 0.0567(5) 0.0280(4) 0.0383(5) -0.0043(3) -0.0206(4) -0.0041(4)
W8 0.0348(4) 0.0447(5) 0.0371(4) 0.0040(4) 0.0006(3) -0.0126(4)
W9 0.0398(5) 0.0825(7) 0.0250(4) 0.0091(4) 0.0052(4) 0.0103(5)
W10 0.0358(4) 0.0474(5) 0.0471(5) -0.0151(4) -0.0179(4) 0.0114(4)
W11 0.0379(5) 0.0286(4) 0.0768(7) -0.0098(4) -0.0111(5) 0.0084(3)
W12 0.0481(5) 0.0375(4) 0.0346(4) 0.0089(4) -0.0043(4) 0.0028(4)

loop_
_atom_type_symbol
_atom_type_description
_atom_type_scat_dispersion_real
_atom_type_scat_dispersion_imag
_atom_type_scat_source
C C 0.0033 0.0016 'International Tables Vol C Tables 4.2.6.8 and 6.1.1.4'
H H 0 0 'International Tables Vol C Tables 4.2.6.8 and 6.1.1.4'
Cu Cu 0.3201 1.2651 'International Tables Vol C Tables 4.2.6.8 and 6.1.1.4'
N N 0.0061 0.0033 'International Tables Vol C Tables 4.2.6.8 and 6.1.1.4'
O O 0.0106 0.006 'International Tables Vol C Tables 4.2.6.8 and 6.1.1.4'
Si Si 0.0817 0.0704 'International Tables Vol C Tables 4.2.6.8 and 6.1.1.4'
W W -0.849 6.8722 'International Tables Vol C Tables 4.2.6.8 and 6.1.1.4'

loop_
_exptl_crystal_face_index_h
_exptl_crystal_face_index_k
_exptl_crystal_face_index_l
_exptl_crystal_face_perp_dist
-27 2 0 0.0405
0 1 -38 0.001
0 -1 38 0.0286
16 -27 -1 0.1125
-16 27 1 0.1125
-14 -29 -1 0.1127
14 29 1 0.1127
27 -2 0 0.0405

loop_
_geom_angle_atom_site_label_1
_geom_angle_atom_site_label_2
_geom_angle_atom_site_label_3
_geom_angle
N1A C1A C2A 125(4)
N1B C1B C2B 122(3)
C3A C2A C1A 109(4)
C1B C2B C3B 119(3)
C4A C3A C2A 133(5)
C4B C3B C2B 119(4)
C3A C4A C5A 115(3)
C5B C4B C3B 121(4)
N1A C5A C6A 114(3)
N1A C5A C4A 119(3)
C6A C5A C4A 127(3)
N1B C5B C4B 120(3)
N1B C5B C6B 114(2)
C4B C5B C6B 126(3)
C5A C6A N2A 118(3)
N2B C6B C5B 109(2)
C8A C7A N2A 120(4)
C8B C7B N2B 115(3)
C7A C8A N3A 108(3)
N3B C8B C7B 109(4)
N3A C9A C10A 118(3)
N3B C9B C10B 113(2)
C11A C10A C9A 137(4)
C11A C10A N4A 105(3)
C9A C10A N4A 116(3)
C11B C10B N4B 122(2)
C11B C10B C9B 126(2)
N4B C10B C9B 112(2)
C12A C11A C10A 129(5)
C10B C11B C12B 119(3)
C11A C12A C13A 129(4)
C13B C12B C11B 119(2)
C14A C13A C12A 105(3)
C14B C13B C12B 120(2)
N4A C14A C13A 121(3)
N4B C14B C13B 123(2)
N3A Cu1A N4A 87.8(12)
N3A Cu1A N1A 162.0(12)
N4A Cu1A N1A 108.3(9)
N3A Cu1A N2A 85.2(13)
N4A Cu1A N2A 157.3(10)
N1A Cu1A N2A 76.8(10)
N3A Cu1A O2A 104.8(11)
N4A Cu1A O2A 91.4(7)
N1A Cu1A O2A 83.4(8)
N2A Cu1A O2A 111.3(9)
N1B Cu1B N4B 111.1(8)
N1B Cu1B N2B 81.7(8)
N4B Cu1B N2B 163.1(8)
N1B Cu1B N3B 165.6(9)
N4B Cu1B N3B 83.3(9)
N2B Cu1B N3B 84.4(9)
C5A N1A C1A 118(3)
C5A N1A Cu1A 116(2)
C1A N1A Cu1A 126(2)
C1B N1B C5B 120(2)
C1B N1B Cu1B 128.5(18)
C5B N1B Cu1B 111.9(17)
C7A N2A C6A 124(3)
C7A N2A C15A 111(3)
C6A N2A C15A 114(3)
C7A N2A Cu1A 101(3)
C6A N2A Cu1A 102(2)
C15A N2A Cu1A 102(2)
C15B N2B C6B 111(2)
C15B N2B C7B 114(2)
C6B N2B C7B 113(2)
C15B N2B Cu1B 113.8(17)
C6B N2B Cu1B 103.9(16)
C7B N2B Cu1B 100.4(16)
C9A N3A C16A 101(3)
C9A N3A C8A 116(3)
C16A N3A C8A 112(3)
C9A N3A Cu1A 104(3)
C16A N3A Cu1A 117(3)
C8A N3A Cu1A 107(2)
C8B N3B C9B 116(3)
C8B N3B C16B 109(3)
C9B N3B C16B 106(2)
C8B N3B Cu1B 112(2)
C9B N3B Cu1B 101.8(17)
C16B N3B Cu1B 111(2)
C14A N4A C10A 130(2)
C14A N4A Cu1A 129.5(18)
C10A N4A Cu1A 99.9(19)
C14B N4B C10B 117(2)
C14B N4B Cu1B 129.6(16)
C10B N4B Cu1B 112.7(16)
W2 O2A Cu1A 141.2(8)
O13B O13A W1 71(5)
O13B O13A W2 62(5)
W1 O13A W2 123.5(12)
O13A O13B W2 100(6)
O13A O13B W1 89(5)
W2 O13B W1 146(3)
O14B O14A W3 65(4)
O14B O14A W2 65(4)
W3 O14A W2 122.4(11)
O14A O14B W3 95(4)
O14A O14B W2 96(5)
W3 O14B W2 149(3)
O15B O15A W3 71(4)
O15B O15A W1 60(4)
W3 O15A W1 124.1(11)
O15A O15B W1 101(5)
O15A O15B W3 90(4)
W1 O15B W3 151(2)
O16B O16A W1 99(5)
O16B O16A W4 96(5)
W1 O16A W4 150.5(14)
O16A O16B W1 62(4)
O16A O16B W4 65(5)
W1 O16B W4 121(2)
O17B O17A W2 100(6)
O17B O17A W5 91(5)
W2 O17A W5 147.1(12)
O17A O17B W5 70(5)
O17A O17B W2 61(5)
W5 O17B W2 123(3)
O18B O18A W2 92(6)
O18B O18A W6 97(6)
W2 O18A W6 147.9(13)
O18A O18B W2 70(6)
O18A O18B W6 66(6)
W2 O18B W6 127(3)
O19B O19A W7 99(5)
O19B O19A W3 87(5)
W7 O19A W3 146.7(13)
O19A O19B W3 75(5)
O19A O19B W7 63(4)
W3 O19B W7 127(2)
O20B O20A W3 98(5)
O20B O20A W8 99(5)
W3 O20A W8 152.7(13)
O20A O20B W3 64(4)
O20A O20B W8 63(4)
W3 O20B W8 123(2)
O21B O21A W9 105(3)
O21B O21A W1 82(3)
W9 O21A W1 150.2(12)
O21A O21B W1 74(3)
O21A O21B W9 54(3)
W1 O21B W9 120.9(19)
O22B O22A W5 108(7)
O22B O22A W4 96(7)
W5 O22A W4 138.7(17)
O22A O22B W4 69(6)
O22A O22B W5 58(6)
W4 O22B W5 118(2)
O23B O23A W5 97(5)
O23B O23A W6 97(5)
W5 O23A W6 150.7(13)
O23A O23B W5 64(5)
O23A O23B W6 64(5)
W5 O23B W6 122(2)
O24B O24A W6 74(4)
O24B O24A W7 54(4)
W6 O24A W7 121.1(11)
O24A O24B W7 105(5)
O24A O24B W6 83(4)
W7 O24B W6 149(3)
O25B O25A W7 108(5)
O25B O25A W8 82(5)
W7 O25A W8 149.7(11)
O25A O25B W8 78(5)
O25A O25B W7 55(4)
W8 O25B W7 125(2)
O26B O26A W8 82(4)
O26B O26A W9 58(4)
W8 O26A W9 124.3(12)
O26A O26B W9 102(5)
O26A O26B W8 78(4)
W9 O26B W8 141(2)
O27B O27A W4 91(3)
O27B O27A W9 95(3)
W4 O27A W9 149.8(13)
O27A O27B W4 65(3)
O27A O27B W9 63(3)
W4 O27B W9 121(2)
O28B O28A W10 80(7)
O28B O28A W4 62(7)
W10 O28A W4 126.2(13)
O28A O28B W4 101(7)
O28A O28B W10 83(7)
W4 O28B W10 141(3)
O29B O29A W5 66(5)
O29B O29A W10 62(5)
W5 O29A W10 121.3(13)
O29A O29B W10 98(6)
O29A O29B W5 95(6)
W10 O29B W5 149(3)
O30B O30A W6 73(4)
O30B O30A W11 54(4)
W6 O30A W11 120.5(13)
O30A O30B W11 106(5)
O30A O30B W6 85(4)
W11 O30B W6 151(2)
O31B O31A W11 64(3)
O31B O31A W7 71(3)
W11 O31A W7 123.4(11)
O31A O31B W11 92(4)
O31A O31B W7 85(4)
W11 O31B W7 145(3)
O32B O32A W12 64(5)
O32B O32A W8 63(5)
W12 O32A W8 123.0(12)
O32A O32B W8 99(5)
O32A O32B W12 97(5)
W8 O32B W12 154(3)
O33B O33A W12 80(5)
O33B O33A W9 61(5)
W12 O33A W9 125.0(13)
O33A O33B W9 100(6)
O33A O33B W12 80(5)
W9 O33B W12 140(3)
O34B O34A W10 104(6)
O34B O34A W12 98(6)
W10 O34A W12 152.0(16)
O34A O34B W12 64(5)
O34A O34B W10 58(5)
W12 O34B W10 119(3)
O35B O35A W11 94(5)
O35B O35A W10 81(5)
W11 O35A W10 143.7(13)
O35A O35B W10 77(5)
O35A O35B W11 65(4)
W10 O35B W11 128(3)
O36B O36A W11 109(5)
O36B O36A W12 80(5)
W11 O36A W12 148.8(12)
O36A O36B W12 81(5)
O36A O36B W11 53(5)
W12 O36B W11 126(3)
Si14 O37A O40B 55.4(13)
Si14 O37A W2 122.7(9)
O40B O37A W2 67.3(13)
Si14 O37A W3 123.2(9)
O40B O37A W3 134.6(15)
W2 O37A W3 94.7(6)
Si14 O37A W1 121.6(9)
O40B O37A W1 127.8(15)
W2 O37A W1 93.6(6)
W3 O37A W1 93.1(6)
Si14 O37B W4 120(2)
Si14 O37B W1 120(2)
W4 O37B W1 99.4(16)
Si14 O37B W9 117(2)
W4 O37B W9 98.1(16)
W1 O37B W9 98.4(16)
Si14 O38A W6 124.6(10)
Si14 O38A W7 121.7(10)
W6 O38A W7 95.4(7)
Si14 O38A W11 119.4(10)
W6 O38A W11 94.5(7)
W7 O38A W11 94.0(7)
Si14 O38B O40A 55.0(12)
Si14 O38B W8 122.9(19)
O40A O38B W8 67.9(13)
Si14 O38B W3 119.8(18)
O40A O38B W3 133.3(19)
W8 O38B W3 97.2(12)
Si14 O38B W7 119.0(18)
O40A O38B W7 129.5(19)
W8 O38B W7 96.9(13)
W3 O38B W7 95.1(12)
Si14 O39A W5 123.8(9)
Si14 O39A W10 121.4(9)
W5 O39A W10 94.6(6)
Si14 O39A W4 121.2(9)
W5 O39A W4 94.6(6)
W10 O39A W4 93.8(6)
Si14 O39B O40A 56.3(12)
Si14 O39B W12 124.2(17)
O40A O39B W12 67.9(12)
Si14 O39B W10 121.8(17)
O40A O39B W10 136.5(18)
W12 O39B W10 97.2(12)
Si14 O39B W11 116.5(17)
O40A O39B W11 126.1(17)
W12 O39B W11 95.7(12)
W10 O39B W11 94.9(11)
Si14 O40A O39B 57.7(12)
Si14 O40A O38B 56.9(13)
O39B O40A O38B 96.3(18)
Si14 O40A W12 126.3(10)
O39B O40A W12 68.6(12)
O38B O40A W12 135.8(15)
Si14 O40A W8 123.9(10)
O39B O40A W8 135.3(14)
O38B O40A W8 67.1(13)
W12 O40A W8 94.2(6)
Si14 O40A W9 119.3(10)
O39B O40A W9 128.3(14)
O38B O40A W9 126.3(14)
W12 O40A W9 92.3(6)
W8 O40A W9 91.8(6)
Si14 O40B O37A 57.1(13)
Si14 O40B W2 124.8(19)
O37A O40B W2 67.7(13)
Si14 O40B W5 120.6(19)
O37A O40B W5 134(2)
W2 O40B W5 98.2(13)
Si14 O40B W6 117.6(19)
O37A O40B W6 129.6(19)
W2 O40B W6 95.2(13)
W5 O40B W6 93.7(12)
O40B Si14 O40A 179.4(15)
O40B Si14 O39B 114.5(18)
O40A Si14 O39B 66.0(13)
O40B Si14 O37A 67.5(14)
O40A Si14 O37A 112.0(9)
O39B Si14 O37A 177.6(14)
O40B Si14 O38B 111.3(18)
O40A Si14 O38B 68.1(14)
O39B Si14 O38B 109.2(17)
O37A Si14 O38B 70.7(14)
O40B Si14 O39A 69.6(15)
O40A Si14 O39A 111.0(9)
O39B Si14 O39A 70.3(13)
O37A Si14 O39A 109.7(9)
O38B Si14 O39A 179.1(14)
O40B Si14 O38A 71.5(15)
O40A Si14 O38A 108.3(10)
O39B Si14 O38A 75.2(13)
O37A Si14 O38A 106.8(9)
O38B Si14 O38A 71.8(14)
O39A Si14 O38A 108.8(9)
O40B Si14 O37B 105(2)
O40A Si14 O37B 74.9(16)
O39B Si14 O37B 107.3(19)
O37A Si14 O37B 70.7(16)
O38B Si14 O37B 109.0(19)
O39A Si14 O37B 70.5(16)
O38A Si14 O37B 176.6(17)
O1A W1 O15B 112.2(15)
O1A W1 O13B 115.1(17)
O15B W1 O13B 90.7(19)
O1A W1 O16A 108.8(10)
O15B W1 O16A 138.5(16)
O13B W1 O16A 77.6(17)
O1A W1 O21A 106.7(9)
O15B W1 O21A 74.7(14)
O13B W1 O21A 138.1(17)
O16A W1 O21A 87.8(9)
O1A W1 O13A 97.3(9)
O15B W1 O13A 90.8(14)
O13B W1 O13A 19.4(15)
O16A W1 O13A 90.4(10)
O21A W1 O13A 155.2(9)
O1A W1 O21B 84.5(13)
O15B W1 O21B 91.1(17)
O13B W1 O21B 158(2)
O16A W1 O21B 86.5(13)
O21A W1 O21B 24.0(11)
O13A W1 O21B 176.8(13)
O1A W1 O15A 94.6(9)
O15B W1 O15A 19.0(13)
O13B W1 O15A 92.2(16)
O16A W1 O15A 156.6(10)
O21A W1 O15A 86.0(8)
O13A W1 O15A 86.0(9)
O21B W1 O15A 96.6(13)
O1A W1 O16B 89.9(15)
O15B W1 O16B 156(2)
O13B W1 O16B 88(2)
O16A W1 O16B 19.1(13)
O21A W1 O16B 90.5(14)
O13A W1 O16B 95.8(15)
O21B W1 O16B 81.4(17)
O15A W1 O16B 174.9(15)
O1A W1 O37B 150.1(12)
O15B W1 O37B 86.3(18)
O13B W1 O37B 87(2)
O16A W1 O37B 53.7(13)
O21A W1 O37B 54.0(12)
O13A W1 O37B 106.1(13)
O21B W1 O37B 71.4(16)
O15A W1 O37B 105.3(12)
O16B W1 O37B 69.7(17)
O1A W1 O37A 161.7(7)
O15B W1 O37A 55.1(14)
O13B W1 O37A 56.7(16)
O16A W1 O37A 86.2(9)
O21A W1 O37A 83.7(8)
O13A W1 O37A 71.5(8)
O21B W1 O37A 107.4(13)
O15A W1 O37A 70.7(7)
O16B W1 O37A 105.4(15)
O37B W1 O37A 47.9(12)
O2A W2 O14B 116.6(15)
O2A W2 O13B 110.9(17)
O14B W2 O13B 91.5(19)
O2A W2 O18A 106.0(9)
O14B W2 O18A 78.1(15)
O13B W2 O18A 142.4(18)
O2A W2 O17A 103.8(9)
O14B W2 O17A 139.7(16)
O13B W2 O17A 74.1(16)
O18A W2 O17A 90.6(9)
O2A W2 O18B 89.6(17)
O14B W2 O18B 92(2)
O13B W2 O18B 155(2)
O18A W2 O18B 17.9(16)
O17A W2 O18B 87.6(17)
O2A W2 O14A 97.8(8)
O14B W2 O14A 19.8(13)
O13B W2 O14A 92.8(16)
O18A W2 O14A 89.1(9)
O17A W2 O14A 157.6(9)
O18B W2 O14A 98.5(17)
O2A W2 O13A 95.2(8)
O14B W2 O13A 90.6(14)
O13B W2 O13A 18.2(15)
O18A W2 O13A 158.6(10)
O17A W2 O13A 86.4(9)
O18B W2 O13A 173.0(17)
O14A W2 O13A 85.8(9)
O2A W2 O17B 86.9(17)
O14B W2 O17B 155(2)
O13B W2 O17B 86(2)
O18A W2 O17B 88.6(16)
O17A W2 O17B 18.2(15)
O18B W2 O17B 80(2)
O14A W2 O17B 175.1(17)
O13A W2 O17B 94.8(16)
O2A W2 O40B 151.6(10)
O14B W2 O40B 85.6(17)
O13B W2 O40B 84.4(19)
O18A W2 O40B 59.1(11)
O17A W2 O40B 56.1(11)
O18B W2 O40B 71.2(18)
O14A W2 O40B 105.4(11)
O13A W2 O40B 102.5(11)
O17B W2 O40B 69.7(18)
O2A W2 O37A 163.1(7)
O14B W2 O37A 55.3(15)
O13B W2 O37A 58.0(16)
O18A W2 O37A 87.4(9)
O17A W2 O37A 86.0(8)
O18B W2 O37A 104.8(17)
O14A W2 O37A 71.7(8)
O13A W2 O37A 71.3(8)
O17B W2 O37A 104.0(16)
O40B W2 O37A 44.9(10)
O3A W3 O14B 113.2(15)
O3A W3 O20A 108.0(9)
O14B W3 O20A 137.7(16)
O3A W3 O15B 115.8(15)
O14B W3 O15B 88.8(17)
O20A W3 O15B 81.5(14)
O3A W3 O19A 105.9(9)
O14B W3 O19A 73.0(15)
O20A W3 O19A 87.4(9)
O15B W3 O19A 138.2(15)
O3A W3 O15A 96.8(9)
O14B W3 O15A 91.9(14)
O20A W3 O15A 92.3(9)
O15B W3 O15A 19.8(12)
O19A W3 O15A 156.3(10)
O3A W3 O14A 94.5(9)
O14B W3 O14A 20.0(13)
O20A W3 O14A 157.4(9)
O15B W3 O14A 90.9(13)
O19A W3 O14A 84.3(9)
O15A W3 O14A 87.1(8)
O3A W3 O19B 89.3(14)
O14B W3 O19B 87.4(18)
O20A W3 O19B 84.0(13)
O15B W3 O19B 153.8(18)
O19A W3 O19B 18.8(12)
O15A W3 O19B 173.6(14)
O14A W3 O19B 94.3(13)
O3A W3 O20B 89.7(13)
O14B W3 O20B 154.3(18)
O20A W3 O20B 18.4(11)
O15B W3 O20B 91.4(16)
O19A W3 O20B 90.2(13)
O15A W3 O20B 97.0(12)
O14A W3 O20B 173.7(13)
O19B W3 O20B 81.1(16)
O3A W3 O37A 161.9(7)
O14B W3 O37A 54.7(15)
O20A W3 O37A 87.0(8)
O15B W3 O37A 55.2(14)
O19A W3 O37A 84.3(8)
O15A W3 O37A 72.0(8)
O14A W3 O37A 71.3(8)
O19B W3 O37A 102.5(14)
O20B W3 O37A 105.4(13)
O3A W3 O38B 151.6(10)
O14B W3 O38B 84.8(17)
O20A W3 O38B 53.5(11)
O15B W3 O38B 84.9(16)
O19A W3 O38B 56.8(11)
O15A W3 O38B 104.7(11)
O14A W3 O38B 104.8(11)
O19B W3 O38B 68.9(15)
O20B W3 O38B 69.6(14)
O37A W3 O38B 46.3(9)
O4A W4 O28B 111(2)
O4A W4 O27A 110.9(10)
O28B W4 O27A 73(2)
O4A W4 O22A 104.6(12)
O28B W4 O22A 95(2)
O27A W4 O22A 144.6(12)
O4A W4 O16A 107.4(10)
O28B W4 O16A 141(2)
O27A W4 O16A 88.8(10)
O22A W4 O16A 80.5(11)
O4A W4 O28A 97.5(10)
O28B W4 O28A 17.1(19)
O27A W4 O28A 87.4(10)
O22A W4 O28A 88.1(11)
O16A W4 O28A 154.5(10)
O4A W4 O22B 91.0(14)
O28B W4 O22B 94(2)
O27A W4 O22B 157.2(14)
O22A W4 O22B 15.0(13)
O16A W4 O22B 90.7(13)
O28A W4 O22B 83.3(13)
O4A W4 O27B 88.6(14)
O28B W4 O27B 88(2)
O27A W4 O27B 23.8(11)
O22A W4 O27B 164.4(15)
O16A W4 O27B 87.5(13)
O28A W4 O27B 98.7(13)
O22B W4 O27B 178.0(16)
O4A W4 O16B 88.8(15)
O28B W4 O16B 158(2)
O27A W4 O16B 92.0(14)
O22A W4 O16B 88.6(16)
O16A W4 O16B 19.0(13)
O28A W4 O16B 173.5(16)
O22B W4 O16B 94.9(17)
O27B W4 O16B 83.1(17)
O4A W4 O37B 151.3(13)
O28B W4 O37B 89(2)
O27A W4 O37B 54.2(13)
O22A W4 O37B 93.5(14)
O16A W4 O37B 53.3(13)
O28A W4 O37B 105.3(13)
O22B W4 O37B 108.5(16)
O27B W4 O37B 71.2(16)
O16B W4 O37B 69.3(17)
O4A W4 O39A 160.3(8)
O28B W4 O39A 60.2(19)
O27A W4 O39A 84.1(9)
O22A W4 O39A 61.5(10)
O16A W4 O39A 84.9(9)
O28A W4 O39A 69.6(8)
O22B W4 O39A 73.1(12)
O27B W4 O39A 107.7(13)
O16B W4 O39A 103.9(15)
O37B W4 O39A 48.2(11)
O5A W5 O29B 112.7(18)
O5A W5 O22A 106.0(12)
O29B W5 O22A 91.5(18)
O5A W5 O23A 105.3(10)
O29B W5 O23A 77.6(18)
O22A W5 O23A 148.6(12)
O5A W5 O17A 106.6(10)
O29B W5 O17A 140.6(18)
O22A W5 O17A 81.2(11)
O23A W5 O17A 88.7(9)
O5A W5 O29A 94.2(10)
O29B W5 O29A 19.6(16)
O22A W5 O29A 90.4(12)
O23A W5 O29A 88.6(10)
O17A W5 O29A 159.0(10)
O5A W5 O17B 88.2(18)
O29B W5 O17B 157(2)
O22A W5 O17B 91.9(18)
O23A W5 O17B 87.8(17)
O17A W5 O17B 19.3(15)
O29A W5 O17B 176.1(17)
O5A W5 O22B 93.8(13)
O29B W5 O22B 89.9(19)
O22A W5 O22B 14.0(14)
O23A W5 O22B 160.0(14)
O17A W5 O22B 91.3(13)
O29A W5 O22B 84.3(13)
O17B W5 O22B 98.6(19)
O5A W5 O23B 86.8(16)
O29B W5 O23B 89(2)
O22A W5 O23B 165.8(17)
O23A W5 O23B 19.2(13)
O17A W5 O23B 89.4(14)
O29A W5 O23B 94.8(15)
O17B W5 O23B 82(2)
O22B W5 O23B 178.9(18)
O5A W5 O39A 162.9(8)
O29B W5 O39A 56.5(17)
O22A W5 O39A 63.9(10)
O23A W5 O39A 85.9(9)
O17A W5 O39A 86.1(8)
O29A W5 O39A 72.9(8)
O17B W5 O39A 105.3(17)
O22B W5 O39A 74.1(12)
O23B W5 O39A 105.1(15)
O5A W5 O40B 151.1(11)
O29B W5 O40B 87.8(19)
O22A W5 O40B 93.0(13)
O23A W5 O40B 57.6(11)
O17A W5 O40B 54.3(11)
O29A W5 O40B 107.4(12)
O17B W5 O40B 69.3(18)
O22B W5 O40B 106.9(14)
O23B W5 O40B 72.8(16)
O39A W5 O40B 45.9(10)
O6A W6 O30B 116.6(15)
O6A W6 O23A 107.0(10)
O30B W6 O23A 78.4(14)
O6A W6 O24B 115.6(16)
O30B W6 O24B 88.4(18)
O23A W6 O24B 136.8(16)
O6A W6 O18A 105.8(10)
O30B W6 O18A 137.6(15)
O23A W6 O18A 88.0(9)
O24B W6 O18A 74.5(15)
O6A W6 O30A 95.0(10)
O30B W6 O30A 22.3(13)
O23A W6 O30A 89.5(10)
O24B W6 O30A 93.3(15)
O18A W6 O30A 158.9(10)
O6A W6 O24A 94.6(10)
O30B W6 O24A 90.8(14)
O23A W6 O24A 158.3(10)
O24B W6 O24A 22.6(13)
O18A W6 O24A 87.5(9)
O30A W6 O24A 87.2(9)
O6A W6 O18B 90.8(17)
O30B W6 O18B 151(2)
O23A W6 O18B 85.1(16)
O24B W6 O18B 88(2)
O18A W6 O18B 16.8(15)
O30A W6 O18B 173.0(17)
O24A W6 O18B 96.2(16)
O6A W6 O23B 88.5(16)
O30B W6 O23B 90.5(18)
O23A W6 O23B 19.0(13)
O24B W6 O23B 153(2)
O18A W6 O23B 88.7(15)
O30A W6 O23B 95.6(15)
O24A W6 O23B 175.6(15)
O18B W6 O23B 81(2)
O6A W6 O38A 163.5(8)
O30B W6 O38A 54.7(14)
O23A W6 O38A 85.7(9)
O24B W6 O38A 54.1(15)
O18A W6 O38A 84.7(9)
O30A W6 O38A 74.2(9)
O24A W6 O38A 72.8(8)
O18B W6 O38A 100.9(16)
O23B W6 O38A 104.7(15)
O6A W6 O40B 150.2(11)
O30B W6 O40B 85.3(16)
O23A W6 O40B 55.4(11)
O24B W6 O40B 83.0(17)
O18A W6 O40B 54.7(11)
O30A W6 O40B 107.5(11)
O24A W6 O40B 105.5(11)
O18B W6 O40B 65.8(17)
O23B W6 O40B 70.4(16)
O38A W6 O40B 46.2(10)
O7A W7 O24B 114.0(17)
O7A W7 O25A 106.6(8)
O24B W7 O25A 139.3(17)
O7A W7 O19A 107.1(9)
O24B W7 O19A 75.9(17)
O25A W7 O19A 90.6(9)
O7A W7 O31B 115.3(15)
O24B W7 O31B 93.2(19)
O25A W7 O31B 70.8(15)
O19A W7 O31B 137.0(16)
O7A W7 O31A 95.0(8)
O24B W7 O31A 90.3(16)
O25A W7 O31A 88.3(9)
O19A W7 O31A 157.3(10)
O31B W7 O31A 24.1(13)
O7A W7 O19B 91.3(14)
O24B W7 O19B 90.7(19)
O25A W7 O19B 86.2(13)
O19A W7 O19B 18.3(12)
O31B W7 O19B 148.6(18)
O31A W7 O19B 172.7(13)
O7A W7 O24A 95.1(8)
O24B W7 O24A 21.0(15)
O25A W7 O24A 157.3(9)
O19A W7 O24A 89.6(9)
O31B W7 O24A 94.0(14)
O31A W7 O24A 82.9(8)
O19B W7 O24A 100.4(13)
O7A W7 O25B 90.9(14)
O24B W7 O25B 153(2)
O25A W7 O25B 17.4(13)
O19A W7 O25B 88.0(14)
O31B W7 O25B 84.0(18)
O31A W7 O25B 97.2(14)
O19B W7 O25B 78.7(17)
O24A W7 O25B 174.0(14)
O7A W7 O38A 160.8(7)
O24B W7 O38A 54.7(16)
O25A W7 O38A 86.7(8)
O19A W7 O38A 86.2(9)
O31B W7 O38A 55.3(14)
O31A W7 O38A 71.1(8)
O19B W7 O38A 103.7(13)
O24A W7 O38A 70.6(8)
O25B W7 O38A 103.7(14)
O7A W7 O38B 151.7(10)
O24B W7 O38B 86.7(18)
O25A W7 O38B 54.6(10)
O19A W7 O38B 57.5(11)
O31B W7 O38B 80.7(16)
O31A W7 O38B 104.4(10)
O19B W7 O38B 68.4(15)
O24A W7 O38B 107.5(10)
O25B W7 O38B 66.6(15)
O38A W7 O38B 47.5(9)
O8A W8 O32B 113.7(17)
O8A W8 O20A 106.9(10)
O32B W8 O20A 139.4(17)
O8A W8 O25A 107.4(9)
O32B W8 O25A 81.7(15)
O20A W8 O25A 85.5(8)
O8A W8 O26A 94.9(10)
O32B W8 O26A 86.8(15)
O20A W8 O26A 90.9(10)
O25A W8 O26A 157.5(10)
O8A W8 O26B 111.9(14)
O32B W8 O26B 90.5(18)
O20A W8 O26B 75.1(14)
O25A W8 O26B 139.7(15)
O26A W8 O26B 20.6(12)
O8A W8 O25B 88.5(16)
O32B W8 O25B 95(2)
O20A W8 O25B 84.8(15)
O25A W8 O25B 19.8(13)
O26A W8 O25B 175.1(16)
O26B W8 O25B 154.6(19)
O8A W8 O32A 95.4(9)
O32B W8 O32A 18.4(15)
O20A W8 O32A 157.6(10)
O25A W8 O32A 89.7(9)
O26A W8 O32A 85.3(9)
O26B W8 O32A 95.1(14)
O25B W8 O32A 97.8(15)
O8A W8 O20B 89.2(13)
O32B W8 O20B 156.8(19)
O20A W8 O20B 17.9(11)
O25A W8 O20B 88.1(12)
O26A W8 O20B 95.2(13)
O26B W8 O20B 83.9(16)
O25B W8 O20B 81.4(17)
O32A W8 O20B 175.3(13)
O8A W8 O38B 152.5(11)
O32B W8 O38B 86.8(18)
O20A W8 O38B 54.7(11)
O25A W8 O38B 55.5(11)
O26A W8 O38B 104.8(11)
O26B W8 O38B 84.7(16)
O25B W8 O38B 70.8(17)
O32A W8 O38B 105.0(11)
O20B W8 O38B 70.3(14)
O8A W8 O40A 162.5(8)
O32B W8 O40A 54.0(16)
O20A W8 O40A 86.6(8)
O25A W8 O40A 84.3(8)
O26A W8 O40A 73.3(8)
O26B W8 O40A 60.0(13)
O25B W8 O40A 104.0(15)
O32A W8 O40A 71.1(8)
O20B W8 O40A 104.5(13)
O38B W8 O40A 45.0(10)
O9A W9 O26B 111.1(15)
O9A W9 O33B 112.3(18)
O26B W9 O33B 100(2)
O9A W9 O21A 105.8(9)
O26B W9 O21A 73.9(16)
O33B W9 O21A 140.6(18)
O9A W9 O27A 108.4(9)
O26B W9 O27A 140.0(16)
O33B W9 O27A 70.1(18)
O21A W9 O27A 89.3(9)
O9A W9 O26A 97.4(9)
O26B W9 O26A 19.6(14)
O33B W9 O26A 93.6(17)
O21A W9 O26A 90.8(9)
O27A W9 O26A 153.2(10)
O9A W9 O33A 98.3(9)
O26B W9 O33A 94.2(15)
O33B W9 O33A 19.2(16)
O21A W9 O33A 155.6(9)
O27A W9 O33A 86.6(9)
O26A W9 O33A 82.3(9)
O9A W9 O27B 87.0(13)
O26B W9 O27B 157.0(18)
O33B W9 O27B 85(2)
O21A W9 O27B 87.9(12)
O27A W9 O27B 22.7(11)
O26A W9 O27B 175.6(13)
O33A W9 O27B 97.2(13)
O9A W9 O21B 86.7(12)
O26B W9 O21B 89.0(17)
O33B W9 O21B 153(2)
O21A W9 O21B 21.1(11)
O27A W9 O21B 86.7(12)
O26A W9 O21B 102.5(12)
O33A W9 O21B 172.5(12)
O27B W9 O21B 77.6(15)
O9A W9 O37B 147.5(12)
O26B W9 O37B 88.8(18)
O33B W9 O37B 88(2)
O21A W9 O37B 53.9(12)
O27A W9 O37B 53.0(13)
O26A W9 O37B 107.0(13)
O33A W9 O37B 105.8(13)
O27B W9 O37B 68.9(15)
O21B W9 O37B 67.5(15)
O9A W9 O40A 163.3(7)
O26B W9 O40A 60.2(14)
O33B W9 O40A 59.2(17)
O21A W9 O40A 86.0(8)
O27A W9 O40A 83.1(8)
O26A W9 O40A 70.2(8)
O33A W9 O40A 69.6(8)
O27B W9 O40A 105.5(12)
O21B W9 O40A 106.5(11)
O37B W9 O40A 49.2(11)
O10A W10 O29B 113.2(18)
O10A W10 O34A 106.1(10)
O29B W10 O34A 140.4(19)
O10A W10 O35A 105.4(10)
O29B W10 O35A 76.4(18)
O34A W10 O35A 89.7(11)
O10A W10 O28B 112.2(19)
O29B W10 O28B 93(2)
O34A W10 O28B 76.0(19)
O35A W10 O28B 142.2(19)
O10A W10 O28A 97.6(10)
O29B W10 O28A 89.4(17)
O34A W10 O28A 89.4(10)
O35A W10 O28A 156.3(10)
O28B W10 O28A 17.7(17)
O10A W10 O35B 89.3(16)
O29B W10 O35B 96(2)
O34A W10 O35B 80.3(16)
O35A W10 O35B 21.6(14)
O28B W10 O35B 152(2)
O28A W10 O35B 168.9(16)
O10A W10 O29A 95.1(10)
O29B W10 O29A 19.4(16)
O34A W10 O29A 158.6(11)
O35A W10 O29A 87.4(10)
O28B W10 O29A 93.5(19)
O28A W10 O29A 84.9(10)
O35B W10 O29A 103.2(16)
O10A W10 O34B 88.5(17)
O29B W10 O34B 158(2)
O34A W10 O34B 17.7(15)
O35A W10 O34B 96.2(16)
O28B W10 O34B 81(2)
O28A W10 O34B 90.0(16)
O35B W10 O34B 81(2)
O29A W10 O34B 174.1(16)
O10A W10 O39A 162.1(8)
O29B W10 O39A 55.2(17)
O34A W10 O39A 87.5(9)
O35A W10 O39A 85.9(9)
O28B W10 O39A 59.0(18)
O28A W10 O39A 70.4(8)
O35B W10 O39A 104.8(16)
O29A W10 O39A 71.2(8)
O34B W10 O39A 104.3(16)
O10A W10 O39B 151.5(10)
O29B W10 O39B 87.6(19)
O34A W10 O39B 54.1(11)
O35A W10 O39B 59.1(11)
O28B W10 O39B 85(2)
O28A W10 O39B 102.0(11)
O35B W10 O39B 68.6(16)
O29A W10 O39B 107.0(11)
O34B W10 O39B 71.2(17)
O39A W10 O39B 46.4(9)
O11A W11 O30B 113.9(16)
O11A W11 O31B 114.6(16)
O30B W11 O31B 93.1(19)
O11A W11 O36A 106.4(9)
O30B W11 O36A 139.6(16)
O31B W11 O36A 72.4(16)
O11A W11 O35A 105.9(9)
O30B W11 O35A 73.7(16)
O31B W11 O35A 139.2(17)
O36A W11 O35A 92.7(10)
O11A W11 O31A 94.5(8)
O30B W11 O31A 89.1(14)
O31B W11 O31A 24.5(14)
O36A W11 O31A 90.9(9)
O35A W11 O31A 157.3(10)
O11A W11 O35B 91.5(15)
O30B W11 O35B 93.0(19)
O31B W11 O35B 148(2)
O36A W11 O35B 82.6(15)
O35A W11 O35B 20.7(13)
O31A W11 O35B 172.2(14)
O11A W11 O30A 94.9(9)
O30B W11 O30A 19.9(14)
O31B W11 O30A 96.2(16)
O36A W11 O30A 158.4(10)
O35A W11 O30A 84.1(10)
O31A W11 O30A 84.3(9)
O35B W11 O30A 100.1(15)
O11A W11 O36B 90.9(15)
O30B W11 O36B 153(2)
O31B W11 O36B 85(2)
O36A W11 O36B 17.2(14)
O35A W11 O36B 90.1(15)
O31A W11 O36B 99.6(15)
O35B W11 O36B 75.3(19)
O30A W11 O36B 172.8(15)
O11A W11 O38A 160.1(7)
O30B W11 O38A 54.2(15)
O31B W11 O38A 55.8(15)
O36A W11 O38A 87.8(9)
O35A W11 O38A 86.7(9)
O31A W11 O38A 71.0(8)
O35B W11 O38A 104.3(15)
O30A W11 O38A 70.8(8)
O36B W11 O38A 104.6(15)
O11A W11 O39B 151.0(10)
O30B W11 O39B 86.2(16)
O31B W11 O39B 83.1(17)
O36A W11 O39B 55.3(10)
O35A W11 O39B 58.1(10)
O31A W11 O39B 107.0(10)
O35B W11 O39B 65.7(15)
O30A W11 O39B 106.1(10)
O36B W11 O39B 66.9(16)
O38A W11 O39B 48.8(9)
O12A W12 O32B 115.0(17)
O12A W12 O34A 106.2(11)
O32B W12 O34A 138.6(18)
O12A W12 O33A 96.2(10)
O32B W12 O33A 87.5(15)
O34A W12 O33A 92.6(10)
O12A W12 O33B 112.7(17)
O32B W12 O33B 91(2)
O34A W12 O33B 76.8(17)
O33A W12 O33B 20.3(15)
O12A W12 O36B 89.7(17)
O32B W12 O36B 89(2)
O34A W12 O36B 86.6(16)
O33A W12 O36B 174.0(18)
O33B W12 O36B 155(2)
O12A W12 O36A 108.4(10)
O32B W12 O36A 76.6(15)
O34A W12 O36A 86.6(10)
O33A W12 O36A 154.6(10)
O33B W12 O36A 138.5(17)
O36B W12 O36A 19.5(15)
O12A W12 O32A 96.6(10)
O32B W12 O32A 18.7(15)
O34A W12 O32A 157.2(11)
O33A W12 O32A 86.4(9)
O33B W12 O32A 96.1(16)
O36B W12 O32A 92.0(16)
O36A W12 O32A 84.7(9)
O12A W12 O34B 87.9(17)
O32B W12 O34B 157(2)
O34A W12 O34B 18.4(15)
O33A W12 O34B 92.9(16)
O33B W12 O34B 82(2)
O36B W12 O34B 88(2)
O36A W12 O34B 94.1(16)
O32A W12 O34B 175.5(17)
O12A W12 O40A 164.1(8)
O32B W12 O40A 54.2(16)
O34A W12 O40A 86.3(9)
O33A W12 O40A 73.0(8)
O33B W12 O40A 59.9(16)
O36B W12 O40A 101.0(17)
O36A W12 O40A 81.6(8)
O32A W12 O40A 71.6(8)
O34B W12 O40A 104.0(16)
O12A W12 O39B 152.4(11)
O32B W12 O39B 85.4(18)
O34A W12 O39B 54.3(11)
O33A W12 O39B 103.5(11)
O33B W12 O39B 83.8(18)
O36B W12 O39B 71.3(17)
O36A W12 O39B 56.1(10)
O32A W12 O39B 103.8(10)
O34B W12 O39B 72.1(18)
O40A W12 O39B 43.5(9)

loop_
_geom_bond_atom_site_label_1
_geom_bond_atom_site_label_2
_geom_bond_distance
C1A N1A 1.33(4)
C1A C2A 1.43(5)
C1B N1B 1.36(3)
C1B C2B 1.36(4)
C2A C3A 1.30(5)
C2B C3B 1.39(4)
C3A C4A 1.22(4)
C3B C4B 1.39(5)
C4A C5A 1.49(4)
C4B C5B 1.38(4)
C5A N1A 1.28(4)
C5A C6A 1.35(4)
C5B N1B 1.37(3)
C5B C6B 1.49(4)
C6A N2A 1.41(4)
C6B N2B 1.47(3)
C7A C8A 1.34(5)
C7A N2A 1.35(5)
C7B C8B 1.42(5)
C7B N2B 1.51(3)
C8A N3A 1.61(4)
C8B N3B 1.41(5)
C9A N3A 1.24(4)
C9A C10A 1.47(4)
C9B N3B 1.47(3)
C9B C10B 1.50(3)
C10A C11A 1.35(5)
C10A N4A 1.47(4)
C10B C11B 1.35(3)
C10B N4B 1.37(3)
C11A C12A 1.19(5)
C11B C12B 1.38(3)
C12A C13A 1.54(4)
C12B C13B 1.37(3)
C13A C14A 1.45(4)
C13B C14B 1.36(3)
C14A N4A 1.32(3)
C14B N4B 1.34(3)
C15A N2A 1.55(5)
C15B N2B 1.46(3)
C16A N3A 1.53(4)
C16B N3B 1.52(4)
Cu1A N3A 1.95(3)
Cu1A N4A 2.008(19)
Cu1A N1A 2.04(2)
Cu1A N2A 2.14(3)
Cu1A O2A 2.436(16)
Cu1B N1B 1.98(2)
Cu1B N4B 1.984(18)
Cu1B N2B 2.01(2)
Cu1B N3B 2.02(3)
O1A W1 1.681(18)
O2A W2 1.692(15)
O3A W3 1.659(16)
O4A W4 1.678(19)
O5A W5 1.648(19)
O6A W6 1.68(2)
O7A W7 1.670(16)
O8A W8 1.680(19)
O9A W9 1.686(17)
O10A W10 1.691(18)
O11A W11 1.681(17)
O12A W12 1.66(2)
O13A O13B 0.64(5)
O13A W1 1.92(2)
O13A W2 2.01(2)
O13B W2 1.80(5)
O13B W1 1.81(5)
O14A O14B 0.68(4)
O14A W3 1.97(2)
O14A W2 1.99(2)
O14B W3 1.80(4)
O14B W2 1.80(4)
O15A O15B 0.66(4)
O15A W3 1.94(2)
O15A W1 1.98(2)
O15B W1 1.75(4)
O15B W3 1.83(4)
O16A O16B 0.68(5)
O16A W1 1.82(2)
O16A W4 1.89(2)
O16B W1 2.04(5)
O16B W4 2.07(5)
O17A O17B 0.66(5)
O17A W2 1.86(2)
O17A W5 1.88(2)
O17B W5 2.01(5)
O17B W2 2.09(5)
O18A O18B 0.60(5)
O18A W2 1.83(2)
O18A W6 1.90(2)
O18B W2 1.95(5)
O18B W6 2.06(5)
O19A O19B 0.64(4)
O19A W7 1.82(2)
O19A W3 1.93(2)
O19B W3 1.99(4)
O19B W7 2.02(4)
O20A O20B 0.64(4)
O20A W3 1.83(2)
O20A W8 1.86(2)
O20B W3 2.02(4)
O20B W8 2.07(4)
O21A O21B 0.81(4)
O21A W9 1.81(2)
O21A W1 1.91(2)
O21B W1 1.97(4)
O21B W9 2.16(4)
O22A O22B 0.52(5)
O22A W5 1.82(3)
O22A W4 1.88(3)
O22B W4 2.00(4)
O22B W5 2.04(4)
O23A O23B 0.68(5)
O23A W5 1.85(2)
O23A W6 1.87(2)
O23B W5 2.05(5)
O23B W6 2.06(5)
O24A O24B 0.75(4)
O24A W6 1.95(2)
O24A W7 2.03(2)
O24B W7 1.71(4)
O24B W6 1.89(4)
O25A O25B 0.66(4)
O25A W7 1.812(19)
O25A W8 1.904(19)
O25B W8 1.93(4)
O25B W7 2.11(5)
O26A O26B 0.69(4)
O26A W8 1.91(2)
O26A W9 2.00(2)
O26B W9 1.74(4)
O26B W8 1.93(4)
O27A O27B 0.82(4)
O27A W4 1.83(2)
O27A W9 1.88(2)
O27B W4 2.02(4)
O27B W9 2.11(4)
O28A O28B 0.59(6)
O28A W10 1.93(2)
O28A W4 1.98(2)
O28B W4 1.78(6)
O28B W10 1.92(6)
O29A O29B 0.67(5)
O29A W5 1.98(2)
O29A W10 1.99(2)
O29B W10 1.78(5)
O29B W5 1.81(5)
O30A O30B 0.73(4)
O30A W6 1.92(2)
O30A W11 2.06(2)
O30B W11 1.73(4)
O30B W6 1.84(4)
O31A O31B 0.81(4)
O31A W11 1.96(2)
O31A W7 1.98(2)
O31B W11 1.76(4)
O31B W7 1.88(4)
O32A O32B 0.63(4)
O32A W12 1.96(2)
O32A W8 1.98(2)
O32B W8 1.78(4)
O32B W12 1.78(4)
O33A O33B 0.67(5)
O33A W12 1.90(2)
O33A W9 2.01(2)
O33B W9 1.78(5)
O33B W12 1.90(5)
O34A O34B 0.66(5)
O34A W10 1.83(2)
O34A W12 1.86(2)
O34B W12 2.06(5)
O34B W10 2.09(5)
O35A O35B 0.72(5)
O35A W11 1.86(2)
O35A W10 1.92(2)
O35B W10 1.94(5)
O35B W11 2.05(5)
O36A O36B 0.66(5)
O36A W11 1.79(2)
O36A W12 1.95(2)
O36B W12 1.94(5)
O36B W11 2.10(5)
O37A Si14 1.626(18)
O37A O40B 1.79(4)
O37A W2 2.345(18)
O37A W3 2.372(17)
O37A W1 2.400(17)
O37B Si14 1.71(4)
O37B W4 2.35(4)
O37B W1 2.35(4)
O37B W9 2.40(4)
O38A Si14 1.66(2)
O38A W6 2.328(19)
O38A W7 2.359(19)
O38A W11 2.381(19)
O38B Si14 1.63(4)
O38B O40A 1.81(4)
O38B W8 2.36(3)
O38B W3 2.43(3)
O38B W7 2.44(4)
O39A Si14 1.645(17)
O39A W5 2.316(17)
O39A W10 2.385(17)
O39A W4 2.393(17)
O39B Si14 1.62(3)
O39B O40A 1.76(4)
O39B W12 2.37(3)
O39B W10 2.40(3)
O39B W11 2.47(3)
O40A Si14 1.600(19)
O40A W12 2.362(18)
O40A W8 2.372(18)
O40A W9 2.444(18)
O40B Si14 1.60(4)
O40B W2 2.34(4)
O40B W5 2.42(4)
O40B W6 2.52(4)
